data_9015675
loop_
_publ_author_name
'Leblanc, M.'
'Ferey, G.'
'Pape, R.'

_publ_section_title
;
 Room-Temperature Structure of Ammonium Tetrafluorate(III), NH4(FeF4)
 _cod_database_code 1000206
;
_journal_name_full 'Acta Crystallographica, Section C'
_journal_page_first 657
_journal_page_last 660
_journal_paper_doi 10.1107/S0108270185005005
_journal_volume 41
_journal_year 1985
_chemical_formula_sum 'F4 Fe N'
_space_group_IT_number 62
_symmetry_space_group_name_Hall '-P 2ac 2n'
_symmetry_space_group_name_H-M 'P n m a'
_cell_angle_alpha 90
_cell_angle_beta 90
_cell_angle_gamma 90
_cell_length_a 7.559
_cell_length_b 7.575
_cell_length_c 12.754
_cell_formula_units_Z 8
_cell_volume 730.287
_database_code_amcsd 0010006
_exptl_crystal_density_diffrn 2.653
_cod_duplicate_entry 1000206
_cod_original_formula_sum 'Fe F4 N'
_cod_database_code 9015675
_amcsd_formula_title NH4(FeF4)

loop_
_space_group_symop_operation_xyz
x,y,z
x,1/2-y,z
-x,1/2+y,-z
1/2-x,1/2+y,1/2+z
1/2+x,1/2-y,1/2-z
1/2+x,y,1/2-z
1/2-x,-y,1/2+z
-x,-y,-z

loop_
_atom_site_aniso_label
_atom_site_aniso_U_11
_atom_site_aniso_U_22
_atom_site_aniso_U_33
_atom_site_aniso_U_12
_atom_site_aniso_U_13
_atom_site_aniso_U_23
Fe1 0.00760 0.00840 0.01140 -0.00030 0.00000 0.00020
Fe2 0.00660 0.00440 0.01080 -0.00010 -0.00010 0.00020
F1 0.02440 0.00760 0.03680 0.00000 0.00890 0.00000
F2 0.00850 0.02000 0.03500 0.00900 0.00040 -0.00360
F3 0.01800 0.00650 0.03670 0.00000 0.00600 0.00000
F4 0.02690 0.02960 0.01710 -0.00560 -0.00490 -0.00100
F5 0.02610 0.02880 0.01030 -0.00260 -0.00370 0.00330
N1 0.03500 0.02620 0.01570 0.00000 -0.00680 0.00000
N2 0.01930 0.02490 0.02540 0.00000 -0.00170 0.00000

loop_
_atom_site_label
_atom_site_fract_x
_atom_site_fract_y
_atom_site_fract_z
Fe1 0.00000 0.00000 0.00000
Fe2 0.00000 0.00000 0.50000
F1 0.03640 0.25000 -0.03090
F2 0.25010 0.00470 0.46950
F3 0.44920 0.25000 0.01870
F4 0.04840 0.03520 0.14180
F5 0.03600 0.03310 0.64380
N1 0.28800 0.25000 0.25620
N2 0.27470 0.25000 0.75940

loop_
_cod_related_entry_id
_cod_related_entry_database
_cod_related_entry_code
1 AMCSD 0010006
